data_1565722
loop_
_publ_author_name
'Large, Benjamin'
'Meddeb, Maissa'
'Pucheta, Jos\'e Enrique Herbert'
'Gaucher, Anne'
'Cordier, Marie'
'Gosmini, Corinne'
'Farjon, Jonathan'
'Auffrant, Audrey'
'Prim, Damien'

_publ_section_title
;
 Deciphering preferred geometries of pyridylmethylamines-based complexes:
 A robust strategy combining NMR, DFT and X-ray
;
_journal_name_full 'Inorganica Chimica Acta'
_journal_page_first 119070
_journal_paper_doi 10.1016/j.ica.2019.119070
_journal_volume 498
_journal_year 2019
_chemical_formula_moiety 'C14 H16 Br2 N2 Zn'
_chemical_formula_sum 'C14 H16 Br2 N2 Zn'
_chemical_formula_weight 437.48
_space_group_crystal_system orthorhombic
_space_group_IT_number 19
_space_group_name_Hall 'P 2ac 2ab'
_space_group_name_H-M_alt 'P 21 21 21'
_atom_sites_solution_hydrogens mixed
_audit_creation_method SHELXL-2014/7
_cell_angle_alpha 90
_cell_angle_beta 90
_cell_angle_gamma 90
_cell_formula_units_Z 4
_cell_length_a 9.0139(8)
_cell_length_b 12.7646(10)
_cell_length_c 13.8000(11)
_cell_measurement_reflns_used 1695
_cell_measurement_temperature 150.0(1)
_cell_measurement_theta_max 23.8265
_cell_measurement_theta_min 2.6990
_cell_volume 1587.8(2)
_computing_cell_refinement 'Bruker SAINT'
_computing_data_collection 'Bruker APEX2'
_computing_data_reduction 'Bruker SAINT'
_computing_molecular_graphics 'PLATON (Spek, 2009)'
_computing_structure_refinement 'SHELXL-2014/7 (Sheldrick, 2014)'
_computing_structure_solution SHELXT(Sheldrick,2014)
_diffrn_ambient_temperature 150(2)
_diffrn_measured_fraction_theta_full 0.998
_diffrn_measured_fraction_theta_max 0.998
_diffrn_measurement_device_type 'Kappa APEX II'
_diffrn_measurement_method 'phi and omega scans'
_diffrn_radiation_type MoK\a
_diffrn_radiation_wavelength 0.71069
_diffrn_reflns_av_R_equivalents 0.0651
_diffrn_reflns_av_unetI/netI 0.1025
_diffrn_reflns_Laue_measured_fraction_full 0.998
_diffrn_reflns_Laue_measured_fraction_max 0.998
_diffrn_reflns_limit_h_max 10
_diffrn_reflns_limit_h_min -10
_diffrn_reflns_limit_k_max 12
_diffrn_reflns_limit_k_min -15
_diffrn_reflns_limit_l_max 16
_diffrn_reflns_limit_l_min -16
_diffrn_reflns_number 6525
_diffrn_reflns_point_group_measured_fraction_full 0.999
_diffrn_reflns_point_group_measured_fraction_max 0.999
_diffrn_reflns_theta_full 25.240
_diffrn_reflns_theta_max 25.677
_diffrn_reflns_theta_min 2.173
_exptl_absorpt_coefficient_mu 6.568
_exptl_absorpt_correction_T_max 0.7456
_exptl_absorpt_correction_T_min 0.4311
_exptl_absorpt_correction_type multi-scan
_exptl_absorpt_process_details SADABS
_exptl_crystal_colour 'pale yellow'
_exptl_crystal_density_diffrn 1.830
_exptl_crystal_description plate
_exptl_crystal_F_000 856
_exptl_crystal_size_max 0.280
_exptl_crystal_size_mid 0.120
_exptl_crystal_size_min 0.060
_refine_diff_density_max 1.401
_refine_diff_density_min -0.623
_refine_diff_density_rms 0.139
_refine_ls_abs_structure_details
;
 Refined as an inversion twin.
;
_refine_ls_abs_structure_Flack -0.01(3)
_refine_ls_extinction_coef .
_refine_ls_extinction_method none
_refine_ls_goodness_of_fit_ref 0.967
_refine_ls_hydrogen_treatment mixed
_refine_ls_matrix_type full
_refine_ls_number_parameters 177
_refine_ls_number_reflns 3005
_refine_ls_number_restraints 0
_refine_ls_restrained_S_all 0.967
_refine_ls_R_factor_all 0.0722
_refine_ls_R_factor_gt 0.0503
_refine_ls_shift/su_max 0.000
_refine_ls_shift/su_mean 0.000
_refine_ls_structure_factor_coef Fsqd
_refine_ls_weighting_details 'w=1/[\s^2^(Fo^2^)+(0.0183P)^2^] where P=(Fo^2^+2Fc^2^)/3'
_refine_ls_weighting_scheme calc
_refine_ls_wR_factor_gt 0.0807
_refine_ls_wR_factor_ref 0.0859
_reflns_Friedel_coverage 0.738
_reflns_Friedel_fraction_full 1.000
_reflns_Friedel_fraction_max 1.000
_reflns_number_gt 2347
_reflns_number_total 3005
_reflns_threshold_expression 'I > 2\s(I)'
_cod_data_source_file ICA-2019-498-119070.cif
_cod_data_source_block aam56_a
_cod_database_code 1565722
_shelx_shelxl_version_number 2014/7
_shelx_space_group_comment
;
The symmetry employed for this shelxl refinement is uniquely defined
by the following loop, which should always be used as a source of
symmetry information in preference to the above space-group names.
They are only intended as comments.
;
_shelx_estimated_absorpt_t_min 0.261
_shelx_estimated_absorpt_t_max 0.694

loop_
_space_group_symop_operation_xyz
'x, y, z'
'-x+1/2, -y, z+1/2'
'x+1/2, -y+1/2, -z'
'-x, y+1/2, -z+1/2'

loop_
_atom_site_label
_atom_site_type_symbol
_atom_site_fract_x
_atom_site_fract_y
_atom_site_fract_z
_atom_site_U_iso_or_equiv
_atom_site_adp_type
_atom_site_occupancy
_atom_site_site_symmetry_order
_atom_site_calc_flag
_atom_site_refinement_flags_posn
_atom_site_refinement_flags_adp
_atom_site_refinement_flags_occupancy
_atom_site_disorder_assembly
_atom_site_disorder_group
Zn1 Zn 0.05053(11) 0.43215(9) 0.26135(7) 0.0211(3) Uani 1 1 d . . . . .
Br1 Br 0.15773(12) 0.59116(8) 0.21067(7) 0.0279(3) Uani 1 1 d . . . . .
Br2 Br -0.17143(11) 0.43963(8) 0.34962(7) 0.0268(3) Uani 1 1 d . . . . .
N1 N 0.1949(9) 0.3334(6) 0.3275(6) 0.025(2) Uani 1 1 d . . . . .
N2 N 0.0347(9) 0.3111(6) 0.1593(5) 0.0194(18) Uani 1 1 d . . . . .
H2N H -0.061(10) 0.267(7) 0.177(6) 0.023 Uiso 1 1 d . U . . .
C1 C 0.2539(12) 0.3433(9) 0.4171(7) 0.032(3) Uani 1 1 d . . . . .
H1 H 0.2383 0.4069 0.4514 0.038 Uiso 1 1 calc R U . . .
C2 C 0.3349(14) 0.2658(9) 0.4607(8) 0.038(3) Uani 1 1 d . . . . .
H2 H 0.3754 0.2754 0.5237 0.046 Uiso 1 1 calc R U . . .
C3 C 0.3560(13) 0.1728(9) 0.4103(8) 0.040(3) Uani 1 1 d . . . . .
H3 H 0.4103 0.1169 0.4388 0.048 Uiso 1 1 calc R U . . .
C4 C 0.2974(11) 0.1624(8) 0.3182(7) 0.025(3) Uani 1 1 d . . . . .
H4 H 0.3111 0.0994 0.2827 0.030 Uiso 1 1 calc R U . . .
C5 C 0.2184(10) 0.2447(7) 0.2783(6) 0.017(2) Uani 1 1 d . . . . .
C6 C 0.1628(12) 0.2396(7) 0.1765(6) 0.018(2) Uani 1 1 d . . . . .
H6A H 0.2443 0.2584 0.1317 0.022 Uiso 1 1 calc R U . . .
H6B H 0.1323 0.1668 0.1618 0.022 Uiso 1 1 calc R U . . .
C7 C 0.0197(11) 0.3482(8) 0.0578(7) 0.021(2) Uani 1 1 d . . . . .
H7 H 0.1094 0.3916 0.0433 0.025 Uiso 1 1 calc R U . . .
C8 C -0.1119(10) 0.4184(8) 0.0482(7) 0.029(3) Uani 1 1 d . . . . .
H8A H -0.2022 0.3790 0.0635 0.043 Uiso 1 1 calc R U . . .
H8B H -0.1178 0.4450 -0.0183 0.043 Uiso 1 1 calc R U . . .
H8C H -0.1020 0.4774 0.0933 0.043 Uiso 1 1 calc R U . . .
C9 C 0.0156(10) 0.2608(8) -0.0169(6) 0.018(2) Uani 1 1 d . . . . .
C10 C -0.0457(10) 0.1648(8) -0.0009(7) 0.021(2) Uani 1 1 d . . . . .
H10 H -0.0840 0.1490 0.0615 0.025 Uiso 1 1 calc R U . . .
C11 C -0.0538(10) 0.0891(8) -0.0735(7) 0.023(2) Uani 1 1 d . . . . .
H11 H -0.0975 0.0229 -0.0607 0.028 Uiso 1 1 calc R U . . .
C12 C 0.0020(11) 0.1114(8) -0.1638(7) 0.026(3) Uani 1 1 d . . . . .
H12 H -0.0028 0.0607 -0.2141 0.032 Uiso 1 1 calc R U . . .
C13 C 0.0658(11) 0.2092(9) -0.1810(7) 0.029(3) Uani 1 1 d . . . . .
H13 H 0.1057 0.2248 -0.2430 0.035 Uiso 1 1 calc R U . . .
C14 C 0.0712(11) 0.2827(8) -0.1090(7) 0.024(2) Uani 1 1 d . . . . .
H14 H 0.1134 0.3494 -0.1219 0.029 Uiso 1 1 calc R U . . .

loop_
_atom_site_aniso_label
_atom_site_aniso_U_11
_atom_site_aniso_U_22
_atom_site_aniso_U_33
_atom_site_aniso_U_23
_atom_site_aniso_U_13
_atom_site_aniso_U_12
Zn1 0.0253(6) 0.0185(7) 0.0196(5) -0.0016(5) -0.0001(5) 0.0055(5)
Br1 0.0302(6) 0.0221(6) 0.0315(5) 0.0006(5) 0.0028(5) -0.0015(5)
Br2 0.0294(5) 0.0245(6) 0.0265(5) -0.0004(5) 0.0054(5) 0.0021(5)
N1 0.025(5) 0.024(5) 0.026(5) -0.005(4) -0.006(4) 0.004(4)
N2 0.021(5) 0.019(5) 0.018(4) -0.004(4) 0.006(4) 0.009(4)
C1 0.050(8) 0.031(7) 0.013(5) -0.005(5) -0.008(5) 0.020(6)
C2 0.049(7) 0.040(7) 0.025(5) 0.000(5) -0.013(6) 0.013(7)
C3 0.050(8) 0.037(8) 0.032(6) -0.002(6) -0.012(6) 0.021(6)
C4 0.035(7) 0.014(6) 0.027(6) -0.003(5) 0.002(5) 0.003(5)
C5 0.019(5) 0.019(6) 0.012(5) 0.004(5) 0.004(4) -0.003(4)
C6 0.027(5) 0.010(5) 0.018(5) 0.005(4) 0.001(5) 0.001(5)
C7 0.018(6) 0.021(6) 0.023(5) 0.000(5) 0.002(4) 0.000(4)
C8 0.033(6) 0.027(7) 0.027(5) 0.001(5) 0.000(4) 0.010(5)
C9 0.016(5) 0.020(6) 0.018(5) -0.003(4) -0.008(4) 0.006(4)
C10 0.018(5) 0.024(6) 0.019(5) 0.007(5) -0.006(5) 0.004(5)
C11 0.013(5) 0.017(6) 0.040(6) -0.002(5) -0.006(5) 0.008(5)
C12 0.030(6) 0.019(7) 0.030(6) -0.010(5) -0.010(5) 0.011(5)
C13 0.024(6) 0.048(8) 0.017(5) 0.001(5) 0.002(5) 0.008(5)
C14 0.014(6) 0.028(7) 0.030(6) 0.001(5) -0.003(5) 0.000(5)

loop_
_atom_type_symbol
_atom_type_description
_atom_type_scat_dispersion_real
_atom_type_scat_dispersion_imag
_atom_type_scat_source
C C 0.0033 0.0016 'International Tables Vol C Tables 4.2.6.8 and 6.1.1.4'
H H 0.0000 0.0000 'International Tables Vol C Tables 4.2.6.8 and 6.1.1.4'
N N 0.0061 0.0033 'International Tables Vol C Tables 4.2.6.8 and 6.1.1.4'
Zn Zn 0.2839 1.4301 'International Tables Vol C Tables 4.2.6.8 and 6.1.1.4'
Br Br -0.2901 2.4595 'International Tables Vol C Tables 4.2.6.8 and 6.1.1.4'

loop_
_geom_angle_atom_site_label_1
_geom_angle_atom_site_label_2
_geom_angle_atom_site_label_3
_geom_angle
_geom_angle_site_symmetry_1
_geom_angle_site_symmetry_3
N1 Zn1 N2 83.6(3) . .
N1 Zn1 Br2 109.8(2) . .
N2 Zn1 Br2 108.7(2) . .
N1 Zn1 Br1 114.0(2) . .
N2 Zn1 Br1 117.7(2) . .
Br2 Zn1 Br1 118.00(6) . .
C5 N1 C1 118.8(9) . .
C5 N1 Zn1 113.5(6) . .
C1 N1 Zn1 127.3(7) . .
C7 N2 C6 114.6(7) . .
C7 N2 Zn1 113.9(6) . .
C6 N2 Zn1 106.9(6) . .
C7 N2 H2N 108(5) . .
C6 N2 H2N 106(5) . .
Zn1 N2 H2N 107(5) . .
N1 C1 C2 123.0(10) . .
N1 C1 H1 118.5 . .
C2 C1 H1 118.5 . .
C1 C2 C3 118.0(10) . .
C1 C2 H2 121.0 . .
C3 C2 H2 121.0 . .
C4 C3 C2 119.3(10) . .
C4 C3 H3 120.3 . .
C2 C3 H3 120.3 . .
C3 C4 C5 119.3(9) . .
C3 C4 H4 120.3 . .
C5 C4 H4 120.3 . .
N1 C5 C4 121.5(9) . .
N1 C5 C6 117.5(8) . .
C4 C5 C6 121.0(9) . .
N2 C6 C5 112.5(7) . .
N2 C6 H6A 109.1 . .
C5 C6 H6A 109.1 . .
N2 C6 H6B 109.1 . .
C5 C6 H6B 109.1 . .
H6A C6 H6B 107.8 . .
N2 C7 C8 110.3(8) . .
N2 C7 C9 114.1(8) . .
C8 C7 C9 111.2(8) . .
N2 C7 H7 106.9 . .
C8 C7 H7 106.9 . .
C9 C7 H7 106.9 . .
C7 C8 H8A 109.5 . .
C7 C8 H8B 109.5 . .
H8A C8 H8B 109.5 . .
C7 C8 H8C 109.5 . .
H8A C8 H8C 109.5 . .
H8B C8 H8C 109.5 . .
C10 C9 C14 118.3(9) . .
C10 C9 C7 124.1(9) . .
C14 C9 C7 117.6(9) . .
C9 C10 C11 121.9(9) . .
C9 C10 H10 119.1 . .
C11 C10 H10 119.1 . .
C12 C11 C10 119.3(10) . .
C12 C11 H11 120.3 . .
C10 C11 H11 120.3 . .
C11 C12 C13 119.4(9) . .
C11 C12 H12 120.3 . .
C13 C12 H12 120.3 . .
C14 C13 C12 120.4(9) . .
C14 C13 H13 119.8 . .
C12 C13 H13 119.8 . .
C13 C14 C9 120.8(10) . .
C13 C14 H14 119.6 . .
C9 C14 H14 119.6 . .

loop_
_geom_bond_atom_site_label_1
_geom_bond_atom_site_label_2
_geom_bond_distance
_geom_bond_site_symmetry_2
Zn1 N1 2.029(8) .
Zn1 N2 2.096(8) .
Zn1 Br2 2.3444(14) .
Zn1 Br1 2.3543(15) .
N1 C5 1.336(12) .
N1 C1 1.352(12) .
N2 C7 1.485(12) .
N2 C6 1.491(12) .
N2 H2N 1.05(9) .
C1 C2 1.368(14) .
C1 H1 0.9500 .
C2 C3 1.390(15) .
C2 H2 0.9500 .
C3 C4 1.383(13) .
C3 H3 0.9500 .
C4 C5 1.383(13) .
C4 H4 0.9500 .
C5 C6 1.493(12) .
C6 H6A 0.9900 .
C6 H6B 0.9900 .
C7 C8 1.493(12) .
C7 C9 1.519(13) .
C7 H7 1.0000 .
C8 H8A 0.9800 .
C8 H8B 0.9800 .
C8 H8C 0.9800 .
C9 C10 1.362(13) .
C9 C14 1.394(13) .
C10 C11 1.394(13) .
C10 H10 0.9500 .
C11 C12 1.373(13) .
C11 H11 0.9500 .
C12 C13 1.395(14) .
C12 H12 0.9500 .
C13 C14 1.367(13) .
C13 H13 0.9500 .
C14 H14 0.9500 .

loop_
_geom_torsion_atom_site_label_1
_geom_torsion_atom_site_label_2
_geom_torsion_atom_site_label_3
_geom_torsion_atom_site_label_4
_geom_torsion
_geom_torsion_site_symmetry_1
_geom_torsion_site_symmetry_2
_geom_torsion_site_symmetry_3
_geom_torsion_site_symmetry_4
C5 N1 C1 C2 -1.1(16) . . . .
Zn1 N1 C1 C2 171.0(9) . . . .
N1 C1 C2 C3 -0.5(18) . . . .
C1 C2 C3 C4 1.0(18) . . . .
C2 C3 C4 C5 -0.2(17) . . . .
C1 N1 C5 C4 2.0(14) . . . .
Zn1 N1 C5 C4 -171.1(7) . . . .
C1 N1 C5 C6 -175.0(9) . . . .
Zn1 N1 C5 C6 11.8(11) . . . .
C3 C4 C5 N1 -1.4(15) . . . .
C3 C4 C5 C6 175.5(10) . . . .
C7 N2 C6 C5 152.5(8) . . . .
Zn1 N2 C6 C5 25.2(9) . . . .
N1 C5 C6 N2 -25.9(12) . . . .
C4 C5 C6 N2 157.1(8) . . . .
C6 N2 C7 C8 179.6(8) . . . .
Zn1 N2 C7 C8 -56.8(10) . . . .
C6 N2 C7 C9 53.6(11) . . . .
Zn1 N2 C7 C9 177.2(6) . . . .
N2 C7 C9 C10 33.3(13) . . . .
C8 C7 C9 C10 -92.2(11) . . . .
N2 C7 C9 C14 -150.2(9) . . . .
C8 C7 C9 C14 84.3(11) . . . .
C14 C9 C10 C11 0.0(14) . . . .
C7 C9 C10 C11 176.5(9) . . . .
C9 C10 C11 C12 0.3(14) . . . .
C10 C11 C12 C13 0.1(14) . . . .
C11 C12 C13 C14 -0.8(15) . . . .
C12 C13 C14 C9 1.1(15) . . . .
C10 C9 C14 C13 -0.7(14) . . . .
C7 C9 C14 C13 -177.4(9) . . . .
